data_2215881
loop_
_publ_author_name
'Koch, Christian'
'G\"orls, Helmar'
'Westerhausen, Matthias'

_publ_section_title {\m-[Dimethyl(1,1,2-trimethylpropyl)silyl](2-pyridylmethyl)amido}bis[methylzinc(II)]
_journal_coeditor_code DN2241
_journal_issue 11
_journal_name_full 'Acta Crystallographica Section E'
_journal_page_first m2732
_journal_page_last m2732
_journal_paper_doi 10.1107/S1600536807049847
_journal_volume 63
_journal_year 2007
_chemical_formula_iupac '[Zn2 (C H3)2 (C14 H25 N2 Si)2]'
_chemical_formula_moiety 'C30 H56 N4 Si2 Zn2'
_chemical_formula_sum 'C30 H56 N4 Si2 Zn2'
_chemical_formula_weight 659.71
_chemical_name_systematic
;
{\m-[Dimethyl(1,1,2-trimethylpropyl)silyl](2-
pyridylmethyl)amido}bis[methylzinc(II)]
;
_space_group_IT_number 14
_symmetry_cell_setting monoclinic
_symmetry_space_group_name_Hall '-P 2yn'
_symmetry_space_group_name_H-M 'P 1 21/n 1'
_atom_sites_solution_hydrogens geom
_atom_sites_solution_primary direct
_atom_sites_solution_secondary difmap
_cell_angle_alpha 90.00
_cell_angle_beta 99.83(3)
_cell_angle_gamma 90.00
_cell_formula_units_Z 2
_cell_length_a 9.2939(19)
_cell_length_b 9.888(2)
_cell_length_c 18.124(4)
_cell_measurement_reflns_used 10869
_cell_measurement_temperature 183(2)
_cell_measurement_theta_max 27.44
_cell_measurement_theta_min 2.28
_cell_volume 1641.1(6)
_computing_cell_refinement 'DENZO (Otwinowski & Minor, 1997)'
_computing_data_collection 'COLLECT (Nonius, 1998)'
_computing_data_reduction 'DENZO (Otwinowski & Minor, 1997)'
_computing_molecular_graphics 'ORTEPIII (Burnett & Johnson, 1996) and ORTEP-3 for Windows (Farrugia, 1997)'
_computing_publication_material 'SHELXL97 (Sheldrick, 1997)'
_computing_structure_refinement 'SHELXL97 (Sheldrick, 1997)'
_computing_structure_solution 'SHELXS97 (Sheldrick, 1997)'
_diffrn_ambient_temperature 183(2)
_diffrn_measured_fraction_theta_full 0.995
_diffrn_measured_fraction_theta_max 0.995
_diffrn_measurement_device_type 'Nonius KappaCCD'
_diffrn_measurement_method '\f and \w'
_diffrn_radiation_monochromator graphite
_diffrn_radiation_source 'fine-focus sealed tube'
_diffrn_radiation_type MoK\a
_diffrn_radiation_wavelength 0.71073
_diffrn_reflns_av_R_equivalents 0.0609
_diffrn_reflns_av_sigmaI/netI 0.0655
_diffrn_reflns_limit_h_max 10
_diffrn_reflns_limit_h_min -12
_diffrn_reflns_limit_k_max 12
_diffrn_reflns_limit_k_min -11
_diffrn_reflns_limit_l_max 22
_diffrn_reflns_limit_l_min -23
_diffrn_reflns_number 10869
_diffrn_reflns_theta_full 27.44
_diffrn_reflns_theta_max 27.44
_diffrn_reflns_theta_min 2.28
_exptl_absorpt_coefficient_mu 1.560
_exptl_absorpt_correction_type none
_exptl_crystal_colour colourless
_exptl_crystal_density_diffrn 1.335
_exptl_crystal_density_method 'not measured'
_exptl_crystal_description prism
_exptl_crystal_F_000 704
_exptl_crystal_size_max 0.05
_exptl_crystal_size_mid 0.05
_exptl_crystal_size_min 0.04
_refine_diff_density_max 0.458
_refine_diff_density_min -0.457
_refine_ls_extinction_method none
_refine_ls_goodness_of_fit_ref 1.001
_refine_ls_hydrogen_treatment constr
_refine_ls_matrix_type full
_refine_ls_number_parameters 179
_refine_ls_number_reflns 3737
_refine_ls_number_restraints 0
_refine_ls_restrained_S_all 1.001
_refine_ls_R_factor_all 0.0716
_refine_ls_R_factor_gt 0.0415
_refine_ls_shift/su_max 0.013
_refine_ls_shift/su_mean 0.000
_refine_ls_structure_factor_coef Fsqd
_refine_ls_weighting_details 'calc w=1/[\s^2^(Fo^2^)+(0.0467P)^2^] where P=(Fo^2^+2Fc^2^)/3'
_refine_ls_weighting_scheme calc
_refine_ls_wR_factor_gt 0.0866
_refine_ls_wR_factor_ref 0.0974
_reflns_number_gt 2725
_reflns_number_total 3737
_reflns_threshold_expression I>2\s(I)
_cod_data_source_file dn2241.cif
_cod_data_source_block I
_cod_original_cell_volume 1641.2(6)
_cod_original_sg_symbol_H-M 'P 21/n'
_cod_database_code 2215881
_cod_database_fobs_code 2215881

loop_
_symmetry_equiv_pos_as_xyz
'x, y, z'
'-x+1/2, y+1/2, -z+1/2'
'-x, -y, -z'
'x-1/2, -y-1/2, z-1/2'

loop_
_atom_site_type_symbol
_atom_site_label
_atom_site_fract_x
_atom_site_fract_y
_atom_site_fract_z
_atom_site_U_iso_or_equiv
_atom_site_adp_type
_atom_site_calc_flag
_atom_site_refinement_flags
_atom_site_occupancy
Zn Zn1 0.65416(3) 0.01284(3) 0.007395(18) 0.02359(12) Uani d . 1
Si Si1 0.56248(8) 0.06666(7) 0.16433(4) 0.02352(19) Uani d . 1
N N1 0.7051(2) -0.1940(2) 0.01801(13) 0.0246(5) Uani d . 1
N N2 0.5159(2) -0.0342(2) 0.08506(13) 0.0230(5) Uani d . 1
C C1 0.7981(3) -0.2629(3) -0.01697(17) 0.0307(7) Uani d . 1
H H1A 0.8574 -0.2143 -0.0456 0.037 Uiso calc R 1
C C2 0.8108(3) -0.4016(3) -0.01292(17) 0.0354(7) Uani d . 1
H H2A 0.8785 -0.4475 -0.0379 0.043 Uiso calc R 1
C C3 0.7235(4) -0.4732(3) 0.02802(19) 0.0356(7) Uani d . 1
H H3A 0.7283 -0.5691 0.0307 0.043 Uiso calc R 1
C C4 0.6292(3) -0.4019(3) 0.06490(17) 0.0297(7) Uani d . 1
H H4A 0.5689 -0.4487 0.0938 0.036 Uiso calc R 1
C C5 0.6226(3) -0.2616(3) 0.05964(15) 0.0232(6) Uani d . 1
C C6 0.5276(3) -0.1805(3) 0.10344(17) 0.0274(6) Uani d . 1
H H6A 0.4282 -0.2199 0.0945 0.033 Uiso calc R 1
H H6B 0.5670 -0.1902 0.1575 0.033 Uiso calc R 1
C C7 0.7601(3) 0.0335(3) 0.20441(19) 0.0376(7) Uani d . 1
H H7A 0.8220 0.0674 0.1698 0.056 Uiso calc R 1
H H7B 0.7755 -0.0640 0.2116 0.056 Uiso calc R 1
H H7C 0.7855 0.0798 0.2527 0.056 Uiso calc R 1
C C8 0.5454(3) 0.2484(3) 0.13393(17) 0.0299(7) Uani d . 1
H H8A 0.5789 0.2583 0.0858 0.045 Uiso calc R 1
H H8B 0.6054 0.3051 0.1716 0.045 Uiso calc R 1
H H8C 0.4431 0.2766 0.1285 0.045 Uiso calc R 1
C C9 0.4582(3) 0.0474(3) 0.24740(16) 0.0285(6) Uani d . 1
C C10 0.5223(4) 0.1584(3) 0.30329(18) 0.0397(8) Uani d . 1
H H10A 0.4854 0.1465 0.3504 0.060 Uiso calc R 1
H H10B 0.4933 0.2475 0.2822 0.060 Uiso calc R 1
H H10C 0.6291 0.1516 0.3128 0.060 Uiso calc R 1
C C11 0.4913(4) -0.0908(3) 0.28696(18) 0.0410(8) Uani d . 1
H H11A 0.4526 -0.0913 0.3340 0.062 Uiso calc R 1
H H11B 0.5971 -0.1054 0.2976 0.062 Uiso calc R 1
H H11C 0.4450 -0.1632 0.2543 0.062 Uiso calc R 1
C C12 0.2897(3) 0.0733(3) 0.22700(18) 0.0337(7) Uani d . 1
H H12A 0.2767 0.1667 0.2057 0.040 Uiso calc R 1
C C13 0.2119(4) 0.0692(4) 0.2954(2) 0.0469(9) Uani d . 1
H H13A 0.1095 0.0953 0.2802 0.070 Uiso calc R 1
H H13B 0.2598 0.1322 0.3336 0.070 Uiso calc R 1
H H13C 0.2170 -0.0226 0.3160 0.070 Uiso calc R 1
C C14 0.2123(4) -0.0213(4) 0.1687(2) 0.0487(9) Uani d . 1
H H14A 0.1094 0.0051 0.1558 0.073 Uiso calc R 1
H H14B 0.2189 -0.1138 0.1884 0.073 Uiso calc R 1
H H14C 0.2580 -0.0171 0.1239 0.073 Uiso calc R 1
C C15 0.8221(3) 0.1412(3) 0.01791(19) 0.0343(7) Uani d . 1
H H15A 0.9128 0.0905 0.0183 0.051 Uiso calc R 1
H H15B 0.8280 0.1916 0.0649 0.051 Uiso calc R 1
H H15C 0.8079 0.2045 -0.0243 0.051 Uiso calc R 1

loop_
_atom_site_aniso_label
_atom_site_aniso_U_11
_atom_site_aniso_U_22
_atom_site_aniso_U_33
_atom_site_aniso_U_12
_atom_site_aniso_U_13
_atom_site_aniso_U_23
Zn1 0.02182(19) 0.02322(18) 0.0269(2) -0.00257(12) 0.00748(13) 0.00065(13)
Si1 0.0224(4) 0.0245(4) 0.0237(4) 0.0010(3) 0.0039(3) 0.0013(3)
N1 0.0205(12) 0.0269(12) 0.0263(14) -0.0001(9) 0.0038(10) -0.0019(9)
N2 0.0226(12) 0.0198(10) 0.0278(13) 0.0020(9) 0.0077(10) 0.0032(9)
C1 0.0237(15) 0.0373(16) 0.0313(18) 0.0020(12) 0.0048(13) -0.0014(13)
C2 0.0340(18) 0.0381(17) 0.0344(19) 0.0116(13) 0.0063(15) -0.0060(14)
C3 0.0442(19) 0.0231(14) 0.0371(19) 0.0061(13) 0.0005(15) -0.0014(13)
C4 0.0310(16) 0.0258(14) 0.0310(17) -0.0020(12) 0.0012(13) 0.0015(12)
C5 0.0193(14) 0.0248(13) 0.0242(15) -0.0003(10) 0.0000(12) 0.0002(11)
C6 0.0296(16) 0.0244(13) 0.0300(17) 0.0014(11) 0.0104(13) 0.0041(12)
C7 0.0295(17) 0.0455(18) 0.0372(19) 0.0048(13) 0.0040(15) 0.0052(14)
C8 0.0304(17) 0.0279(14) 0.0308(17) -0.0051(12) 0.0034(14) -0.0009(12)
C9 0.0339(17) 0.0307(14) 0.0211(16) 0.0044(12) 0.0052(13) 0.0014(12)
C10 0.0398(19) 0.0473(19) 0.0318(19) 0.0033(14) 0.0050(15) -0.0065(14)
C11 0.054(2) 0.0410(18) 0.0319(19) 0.0110(15) 0.0190(17) 0.0105(14)
C12 0.0299(17) 0.0352(16) 0.0390(19) -0.0007(12) 0.0142(15) 0.0026(14)
C13 0.043(2) 0.060(2) 0.042(2) 0.0032(16) 0.0207(17) -0.0012(17)
C14 0.0339(19) 0.072(2) 0.043(2) -0.0029(17) 0.0149(17) -0.0074(18)
C15 0.0277(16) 0.0328(15) 0.044(2) -0.0069(12) 0.0093(15) -0.0019(14)

loop_
_atom_type_symbol
_atom_type_description
_atom_type_scat_dispersion_real
_atom_type_scat_dispersion_imag
_atom_type_scat_source
C C 0.0033 0.0016 'International Tables Vol C Tables 4.2.6.8 and 6.1.1.4'
H H 0.0000 0.0000 'International Tables Vol C Tables 4.2.6.8 and 6.1.1.4'
N N 0.0061 0.0033 'International Tables Vol C Tables 4.2.6.8 and 6.1.1.4'
Si Si 0.0817 0.0704 'International Tables Vol C Tables 4.2.6.8 and 6.1.1.4'
Zn Zn 0.2839 1.4301 'International Tables Vol C Tables 4.2.6.8 and 6.1.1.4'

loop_
_geom_angle_atom_site_label_1
_geom_angle_atom_site_label_2
_geom_angle_atom_site_label_3
_geom_angle_site_symmetry_1
_geom_angle_site_symmetry_3
_geom_angle
C15 Zn1 N1 . . 116.74(10)
C15 Zn1 N2 . 3_655 118.69(11)
N1 Zn1 N2 . 3_655 107.29(8)
C15 Zn1 N2 . . 129.13(11)
N1 Zn1 N2 . . 82.98(8)
N2 Zn1 N2 3_655 . 95.33(9)
C15 Zn1 Zn1 . 3_655 145.59(9)
N1 Zn1 Zn1 . 3_655 97.45(6)
N2 Zn1 Zn1 3_655 3_655 47.73(6)
N2 Zn1 Zn1 . 3_655 47.60(7)
N2 Si1 C8 . . 108.03(12)
N2 Si1 C7 . . 107.85(13)
C8 Si1 C7 . . 107.90(13)
N2 Si1 C9 . . 119.94(12)
C8 Si1 C9 . . 107.10(12)
C7 Si1 C9 . . 105.51(14)
C5 N1 C1 . . 119.2(2)
C5 N1 Zn1 . . 113.26(17)
C1 N1 Zn1 . . 127.22(19)
C6 N2 Si1 . . 112.01(18)
C6 N2 Zn1 . 3_655 106.98(17)
Si1 N2 Zn1 . 3_655 130.14(11)
C6 N2 Zn1 . . 109.58(15)
Si1 N2 Zn1 . . 109.25(11)
Zn1 N2 Zn1 3_655 . 84.67(9)
N1 C1 C2 . . 122.5(3)
N1 C1 H1A . . 118.8
C2 C1 H1A . . 118.8
C1 C2 C3 . . 119.0(3)
C1 C2 H2A . . 120.5
C3 C2 H2A . . 120.5
C4 C3 C2 . . 118.4(3)
C4 C3 H3A . . 120.8
C2 C3 H3A . . 120.8
C3 C4 C5 . . 120.0(3)
C3 C4 H4A . . 120.0
C5 C4 H4A . . 120.0
N1 C5 C4 . . 120.8(2)
N1 C5 C6 . . 118.1(2)
C4 C5 C6 . . 121.0(2)
N2 C6 C5 . . 115.2(2)
N2 C6 H6A . . 108.5
C5 C6 H6A . . 108.5
N2 C6 H6B . . 108.5
C5 C6 H6B . . 108.5
H6A C6 H6B . . 107.5
Si1 C7 H7A . . 109.5
Si1 C7 H7B . . 109.5
H7A C7 H7B . . 109.5
Si1 C7 H7C . . 109.5
H7A C7 H7C . . 109.5
H7B C7 H7C . . 109.5
Si1 C8 H8A . . 109.5
Si1 C8 H8B . . 109.5
H8A C8 H8B . . 109.5
Si1 C8 H8C . . 109.5
H8A C8 H8C . . 109.5
H8B C8 H8C . . 109.5
C10 C9 C11 . . 107.5(3)
C10 C9 C12 . . 107.3(2)
C11 C9 C12 . . 111.4(2)
C10 C9 Si1 . . 104.6(2)
C11 C9 Si1 . . 111.16(19)
C12 C9 Si1 . . 114.4(2)
C9 C10 H10A . . 109.5
C9 C10 H10B . . 109.5
H10A C10 H10B . . 109.5
C9 C10 H10C . . 109.5
H10A C10 H10C . . 109.5
H10B C10 H10C . . 109.5
C9 C11 H11A . . 109.5
C9 C11 H11B . . 109.5
H11A C11 H11B . . 109.5
C9 C11 H11C . . 109.5
H11A C11 H11C . . 109.5
H11B C11 H11C . . 109.5
C14 C12 C13 . . 108.4(3)
C14 C12 C9 . . 113.8(2)
C13 C12 C9 . . 113.2(3)
C14 C12 H12A . . 107.0
C13 C12 H12A . . 107.0
C9 C12 H12A . . 107.0
C12 C13 H13A . . 109.5
C12 C13 H13B . . 109.5
H13A C13 H13B . . 109.5
C12 C13 H13C . . 109.5
H13A C13 H13C . . 109.5
H13B C13 H13C . . 109.5
C12 C14 H14A . . 109.5
C12 C14 H14B . . 109.5
H14A C14 H14B . . 109.5
C12 C14 H14C . . 109.5
H14A C14 H14C . . 109.5
H14B C14 H14C . . 109.5
Zn1 C15 H15A . . 109.5
Zn1 C15 H15B . . 109.5
H15A C15 H15B . . 109.5
Zn1 C15 H15C . . 109.5
H15A C15 H15C . . 109.5
H15B C15 H15C . . 109.5

loop_
_geom_bond_atom_site_label_1
_geom_bond_atom_site_label_2
_geom_bond_site_symmetry_2
_geom_bond_distance
Zn1 C15 . 1.995(3)
Zn1 N1 . 2.100(2)
Zn1 N2 3_655 2.109(3)
Zn1 N2 . 2.113(2)
Zn1 Zn1 3_655 2.8435(8)
Si1 N2 . 1.742(2)
Si1 C8 . 1.878(3)
Si1 C7 . 1.885(3)
Si1 C9 . 1.934(3)
N1 C5 . 1.343(3)
N1 C1 . 1.342(3)
N2 C6 . 1.484(3)
N2 Zn1 3_655 2.109(3)
C1 C2 . 1.377(4)
C1 H1A . 0.9500
C2 C3 . 1.384(4)
C2 H2A . 0.9500
C3 C4 . 1.383(4)
C3 H3A . 0.9500
C4 C5 . 1.391(4)
C4 H4A . 0.9500
C5 C6 . 1.514(4)
C6 H6A . 0.9900
C6 H6B . 0.9900
C7 H7A . 0.9800
C7 H7B . 0.9800
C7 H7C . 0.9800
C8 H8A . 0.9800
C8 H8B . 0.9800
C8 H8C . 0.9800
C9 C10 . 1.542(4)
C9 C11 . 1.550(4)
C9 C12 . 1.567(4)
C10 H10A . 0.9800
C10 H10B . 0.9800
C10 H10C . 0.9800
C11 H11A . 0.9800
C11 H11B . 0.9800
C11 H11C . 0.9800
C12 C14 . 1.500(4)
C12 C13 . 1.539(4)
C12 H12A . 1.0000
C13 H13A . 0.9800
C13 H13B . 0.9800
C13 H13C . 0.9800
C14 H14A . 0.9800
C14 H14B . 0.9800
C14 H14C . 0.9800
C15 H15A . 0.9800
C15 H15B . 0.9800
C15 H15C . 0.9800
